data_2008188
loop_
_publ_author_name
'Kandasamy Chinnakali'
'Hoong-Kun Fun'
'Annamalai Senthilvelan'
'Vayalakkavoor T. Ramakrishnan'

_publ_section_title
;
 3,4-Bis(2-chlorophenyl)-1,2,4-1<i>H</i>-triazole-5(4<i>H</i>)-thione
;
_journal_issue 2
_journal_name_full 'Acta Crystallographica Section C'
_journal_page_first IUC9900005
_journal_paper_doi 10.1107/S0108270199099813
_journal_volume 55
_journal_year 1999
_chemical_formula_iupac 'C14 H9 Cl2 N3 S'
_chemical_formula_sum 'C14 H9 Cl2 N3 S'
_chemical_formula_weight 322.20
_chemical_name_systematic
;
4,5-Di(2-chlorophenyl)-1,2,4-triazole-3-thione.
;
_space_group_IT_number 14
_symmetry_cell_setting monoclinic
_symmetry_space_group_name_Hall '-P 2ybc'
_symmetry_space_group_name_H-M 'P 1 21/c 1'
_audit_creation_method SHELXL-97
_cell_angle_alpha 90.00
_cell_angle_beta 108.7310(10)
_cell_angle_gamma 90.00
_cell_formula_units_Z 4
_cell_length_a 7.03770(10)
_cell_length_b 25.6325(2)
_cell_length_c 8.77690(10)
_cell_measurement_reflns_used 5168
_cell_measurement_temperature 293(2)
_cell_measurement_theta_max 26.49
_cell_measurement_theta_min 1.59
_cell_volume 1499.44(3)
_computing_cell_refinement 'SAINT (Siemens, 1996)'
_computing_data_collection 'SMART (Siemens, 1996)'
_computing_data_reduction SAINT
_computing_molecular_graphics SHELXTL
_computing_publication_material 'SHELXTL and PLATON (Spek, 1990)'
_computing_structure_refinement SHELXTL
_computing_structure_solution 'SHELXTL (Sheldrick, 1997)'
_diffrn_ambient_temperature 293(2)
_diffrn_detector_area_resol_mean 8.33
_diffrn_measurement_device 'Siemens SMART CCD area-detector'
_diffrn_measurement_method \w
_diffrn_radiation_monochromator graphite
_diffrn_radiation_source 'fine-focus sealed tube'
_diffrn_radiation_type MoK\a
_diffrn_radiation_wavelength 0.71073
_diffrn_reflns_av_R_equivalents 0.062
_diffrn_reflns_av_sigmaI/netI 0.061
_diffrn_reflns_limit_h_max 8
_diffrn_reflns_limit_h_min -8
_diffrn_reflns_limit_k_max 31
_diffrn_reflns_limit_k_min 0
_diffrn_reflns_limit_l_max 11
_diffrn_reflns_limit_l_min 0
_diffrn_reflns_number 10327
_diffrn_reflns_theta_max 26.49
_diffrn_reflns_theta_min 1.59
_exptl_absorpt_coefficient_mu 0.564
_exptl_absorpt_correction_T_max 0.896
_exptl_absorpt_correction_T_min 0.823
_exptl_absorpt_correction_type 'empirical (SADABS; Sheldrick, 1996)'
_exptl_crystal_colour colourless
_exptl_crystal_density_diffrn 1.427
_exptl_crystal_density_method 'not measured'
_exptl_crystal_description parallelepiped
_exptl_crystal_F_000 656
_exptl_crystal_size_max 0.36
_exptl_crystal_size_mid 0.22
_exptl_crystal_size_min 0.20
_refine_diff_density_max 0.52
_refine_diff_density_min -0.44
_refine_ls_extinction_method none
_refine_ls_goodness_of_fit_ref 1.029
_refine_ls_hydrogen_treatment constr
_refine_ls_matrix_type full
_refine_ls_number_parameters 244
_refine_ls_number_reflns 3089
_refine_ls_number_restraints 46
_refine_ls_restrained_S_all 1.024
_refine_ls_R_factor_all 0.114
_refine_ls_R_factor_gt 0.070
_refine_ls_shift/su_max <0.001
_refine_ls_shift/su_mean 0.000
_refine_ls_structure_factor_coef Fsqd
_refine_ls_weighting_details 'calc w = 1/[\s^2^(Fo^2^)+(0.1179P)^2^+0.2491P] where P = (Fo^2^+2Fc^2^)/3'
_refine_ls_weighting_scheme calc
_refine_ls_wR_factor_ref 0.207
_reflns_number_gt 1903
_reflns_number_total 3089
_reflns_threshold_expression I>2\s(I)
_cod_data_source_file qa0084.cif
_cod_data_source_block qa0084
_cod_original_sg_symbol_H-M 'P 21/c'
_cod_database_code 2008188
_cod_database_fobs_code 2008188

loop_
_symmetry_equiv_pos_as_xyz
'x, y, z'
'-x, y+1/2, -z+1/2'
'-x, -y, -z'
'x, 1/2-y, z+1/2'

loop_
_atom_site_label
_atom_site_fract_x
_atom_site_fract_y
_atom_site_fract_z
_atom_site_U_iso_or_equiv
_atom_site_adp_type
_atom_site_calc_flag
_atom_site_refinement_flags
_atom_site_occupancy
_atom_site_disorder_assembly
_atom_site_disorder_group
_atom_site_type_symbol
Cl1 0.03522(16) 0.62467(5) 0.02054(14) 0.0835(4) Uani d . 1 . . Cl
S1 0.15511(17) 0.48371(4) 0.31030(13) 0.0677(4) Uani d . 1 . . S
N1 0.2960(4) 0.58400(11) 0.3351(3) 0.0464(7) Uani d . 1 . . N
N2 0.1927(5) 0.61835(13) 0.5255(4) 0.0681(10) Uani d . 1 . . N
N3 0.1363(5) 0.56682(12) 0.4974(3) 0.0594(8) Uani d . 1 . . N
H3A 0.0690 0.5506 0.5490 0.071 Uiso calc R 1 . . H
C1 0.1957(5) 0.54426(14) 0.3828(4) 0.0478(8) Uani d . 1 . . C
C2 0.2904(6) 0.62752(15) 0.4246(4) 0.0568(10) Uani d D 1 . . C
C3 0.3782(5) 0.58031(13) 0.2048(4) 0.0447(8) Uani d . 1 . . C
C4 0.2702(5) 0.59841(14) 0.0546(4) 0.0511(9) Uani d . 1 . . C
C5 0.3475(7) 0.59464(17) -0.0718(4) 0.0685(12) Uani d . 1 . . C
H5A 0.2747 0.6069 -0.1736 0.082 Uiso calc R 1 A . H
C6 0.5340(8) 0.5724(2) -0.0443(6) 0.0832(15) Uani d . 1 . . C
H6A 0.5868 0.5696 -0.1284 0.100 Uiso calc R 1 . . H
C7 0.6401(7) 0.5549(2) 0.1026(7) 0.0822(14) Uani d . 1 . . C
H7A 0.7665 0.5405 0.1188 0.099 Uiso calc R 1 A . H
C8 0.5650(6) 0.55768(17) 0.2310(5) 0.0643(10) Uani d . 1 . . C
H8A 0.6381 0.5447 0.3317 0.077 Uiso calc R 1 . . H
Cl2A 0.7182(3) 0.64647(10) 0.5802(4) 0.1049(8) Uani d PDU 0.62 A 1 Cl
C9A 0.3573(11) 0.6821(3) 0.4017(13) 0.0462(17) Uani d PDU 0.62 A 1 C
C10A 0.2301(15) 0.7214(3) 0.3154(11) 0.069(2) Uani d PDU 0.62 A 1 C
H10A 0.0931 0.7151 0.2725 0.083 Uiso calc PR 0.62 A 1 H
C11A 0.3059(17) 0.7699(3) 0.2931(10) 0.089(2) Uani d PDU 0.62 A 1 C
H11A 0.2203 0.7959 0.2358 0.106 Uiso calc PR 0.62 A 1 H
C12A 0.5011(17) 0.7788(4) 0.3542(15) 0.096(3) Uani d PDU 0.62 A 1 C
H12A 0.5506 0.8111 0.3366 0.116 Uiso calc PR 0.62 A 1 H
C13A 0.6327(15) 0.7423(4) 0.442(2) 0.089(3) Uani d PDU 0.62 A 1 C
H13A 0.7688 0.7497 0.4859 0.107 Uiso calc PR 0.62 A 1 H
C14A 0.5568(13) 0.6939(3) 0.4634(11) 0.070(2) Uani d PDU 0.62 A 1 C
Cl2B 0.0831(7) 0.72391(17) 0.3320(6) 0.1209(15) Uani d PDU 0.38 A 2 Cl
C9B 0.4341(17) 0.6701(4) 0.422(2) 0.056(3) Uani d PDU 0.38 A 2 C
C10B 0.6413(19) 0.6683(6) 0.4667(14) 0.071(3) Uani d PDU 0.38 A 2 C
H10B 0.7072 0.6368 0.4996 0.085 Uiso calc PR 0.38 A 2 H
C11B 0.751(2) 0.7124(6) 0.4634(19) 0.102(4) Uani d PDU 0.38 A 2 C
H11B 0.8900 0.7101 0.4893 0.122 Uiso calc PR 0.38 A 2 H
C12B 0.660(3) 0.7580(8) 0.423(6) 0.137(10) Uani d PDU 0.38 A 2 C
H12B 0.7360 0.7879 0.4249 0.164 Uiso calc PR 0.38 A 2 H
C13B 0.456(3) 0.7613(7) 0.380(3) 0.123(7) Uani d PDU 0.38 A 2 C
H13B 0.3911 0.7931 0.3488 0.148 Uiso calc PR 0.38 A 2 H
C14B 0.345(2) 0.7160(6) 0.382(2) 0.086(5) Uani d PDU 0.38 A 2 C

loop_
_atom_site_aniso_label
_atom_site_aniso_U_11
_atom_site_aniso_U_22
_atom_site_aniso_U_33
_atom_site_aniso_U_12
_atom_site_aniso_U_13
_atom_site_aniso_U_23
Cl1 0.0681(7) 0.1035(10) 0.0761(7) 0.0109(6) 0.0190(6) 0.0119(6)
S1 0.0996(8) 0.0520(6) 0.0789(7) -0.0152(5) 0.0669(6) -0.0075(5)
N1 0.0579(16) 0.0506(17) 0.0390(14) -0.0099(13) 0.0274(12) 0.0002(12)
N2 0.105(3) 0.062(2) 0.0575(19) -0.0217(18) 0.0533(18) -0.0093(15)
N3 0.085(2) 0.056(2) 0.0535(17) -0.0175(16) 0.0451(16) -0.0061(14)
C1 0.0584(19) 0.054(2) 0.0391(16) -0.0053(16) 0.0268(15) 0.0061(15)
C2 0.081(2) 0.057(2) 0.0404(17) -0.0173(19) 0.0307(17) -0.0037(16)
C3 0.0504(18) 0.052(2) 0.0400(17) -0.0128(15) 0.0256(15) -0.0010(14)
C4 0.058(2) 0.055(2) 0.0472(19) -0.0122(17) 0.0260(16) -0.0035(16)
C5 0.095(3) 0.075(3) 0.046(2) -0.026(2) 0.037(2) -0.0025(19)
C6 0.099(3) 0.095(4) 0.084(3) -0.028(3) 0.070(3) -0.018(3)
C7 0.069(3) 0.087(3) 0.113(4) -0.004(2) 0.061(3) -0.005(3)
C8 0.057(2) 0.069(3) 0.077(3) -0.0026(19) 0.034(2) 0.005(2)
Cl2A 0.0715(12) 0.0887(17) 0.135(2) 0.0121(11) 0.0061(13) -0.0095(15)
C9A 0.062(4) 0.038(4) 0.052(4) -0.001(3) 0.037(4) -0.002(3)
C10A 0.093(5) 0.039(4) 0.085(7) 0.011(4) 0.041(5) 0.006(3)
C11A 0.137(6) 0.044(4) 0.081(5) 0.009(5) 0.029(5) 0.020(4)
C12A 0.139(7) 0.054(6) 0.121(8) -0.018(5) 0.077(7) 0.000(5)
C13A 0.085(6) 0.063(6) 0.132(9) -0.022(4) 0.054(6) -0.024(6)
C14A 0.070(4) 0.044(4) 0.103(6) -0.002(3) 0.036(4) -0.011(4)
Cl2B 0.113(3) 0.091(3) 0.152(4) 0.038(2) 0.032(3) 0.003(3)
C9B 0.072(7) 0.046(6) 0.066(9) -0.006(5) 0.046(9) -0.020(6)
C10B 0.076(7) 0.075(8) 0.057(7) -0.026(6) 0.014(7) 0.003(7)
C11B 0.096(9) 0.097(10) 0.130(12) -0.042(7) 0.060(9) -0.038(9)
C12B 0.161(12) 0.073(10) 0.19(3) -0.051(11) 0.08(2) -0.017(16)
C13B 0.164(11) 0.053(9) 0.17(2) -0.010(9) 0.083(18) 0.017(11)
C14B 0.104(8) 0.061(8) 0.114(15) 0.004(7) 0.064(11) 0.008(9)

loop_
_atom_type_symbol
_atom_type_description
_atom_type_scat_dispersion_real
_atom_type_scat_dispersion_imag
_atom_type_scat_source
C C 0.0033 0.0016 'International Tables Vol C Tables 4.2.6.8 and 6.1.1.4'
H H 0.0000 0.0000 'International Tables Vol C Tables 4.2.6.8 and 6.1.1.4'
N N 0.0061 0.0033 'International Tables Vol C Tables 4.2.6.8 and 6.1.1.4'
S S 0.1246 0.1234 'International Tables Vol C Tables 4.2.6.8 and 6.1.1.4'
Cl Cl 0.1484 0.1585 'International Tables Vol C Tables 4.2.6.8 and 6.1.1.4'

loop_
_geom_angle_atom_site_label_1
_geom_angle_atom_site_label_2
_geom_angle_atom_site_label_3
_geom_angle
C2 N1 C1 108.4(3)
C2 N1 C3 126.9(3)
C1 N1 C3 124.6(3)
C2 N2 N3 103.6(3)
C1 N3 N2 114.1(3)
C1 N3 H3A 123.0
N2 N3 H3A 123.0
N3 C1 N1 102.9(3)
N3 C1 S1 129.3(2)
N1 C1 S1 127.9(2)
N2 C2 N1 111.1(3)
N2 C2 C9B 130.4(7)
N1 C2 C9B 116.3(6)
N2 C2 C9A 120.8(5)
N1 C2 C9A 127.6(5)
C9B C2 C9A 22.9(5)
C4 C3 C8 120.3(3)
C4 C3 N1 120.0(3)
C8 C3 N1 119.8(3)
C3 C4 C5 120.3(3)
C3 C4 Cl1 120.3(2)
C5 C4 Cl1 119.4(3)
C6 C5 C4 119.0(4)
C6 C5 H5A 120.5
C4 C5 H5A 120.5
C7 C6 C5 120.8(4)
C7 C6 H6A 119.6
C5 C6 H6A 119.6
C6 C7 C8 121.4(4)
C6 C7 H7A 119.3
C8 C7 H7A 119.3
C3 C8 C7 118.3(4)
C3 C8 H8A 120.9
C7 C8 H8A 120.9
C14A C9A C10A 116.9(7)
C14A C9A C2 118.4(6)
C10A C9A C2 124.6(6)
C11A C10A C9A 120.9(9)
C11A C10A H10A 119.6
C9A C10A H10A 119.6
C12A C11A C10A 119.4(9)
C12A C11A H11A 120.3
C10A C11A H11A 120.3
C11A C12A C13A 122.6(9)
C11A C12A H12A 118.7
C13A C12A H12A 118.7
C12A C13A C14A 117.9(9)
C12A C13A H13A 121.1
C14A C13A H13A 121.1
C9A C14A C13A 122.4(8)
C9A C14A Cl2A 118.0(6)
C13A C14A Cl2A 119.6(8)
C14B C9B C10B 118.1(11)
C14B C9B C2 112.7(10)
C10B C9B C2 129.0(10)
C11B C10B C9B 121.1(14)
C11B C10B H10B 119.4
C9B C10B H10B 119.4
C12B C11B C10B 120.2(15)
C12B C11B H11B 119.9
C10B C11B H11B 119.9
C11B C12B C13B 120.2(16)
C11B C12B H12B 119.9
C13B C12B H12B 119.9
C12B C13B C14B 119.1(15)
C12B C13B H13B 120.5
C14B C13B H13B 120.5
C9B C14B C13B 121.2(13)
C9B C14B Cl2B 122.5(11)
C13B C14B Cl2B 116.3(13)

loop_
_geom_bond_atom_site_label_1
_geom_bond_atom_site_label_2
_geom_bond_site_symmetry_2
_geom_bond_distance
_geom_bond_publ_flag
Cl1 C4 . 1.720(4) yes
S1 C1 . 1.667(4) yes
N1 C2 . 1.372(4) yes
N1 C1 . 1.379(4) yes
N1 C3 . 1.442(4) yes
N2 C2 . 1.306(4) yes
N2 N3 . 1.378(4) yes
N3 C1 . 1.338(4) yes
N3 H3A . 0.8600 ?
C2 C9B . 1.492(9) yes
C2 C9A . 1.510(7) yes
C3 C4 . 1.373(5) ?
C3 C8 . 1.386(5) ?
C4 C5 . 1.388(5) ?
C5 C6 . 1.379(7) ?
C5 H5A . 0.9300 ?
C6 C7 . 1.343(7) ?
C6 H6A . 0.9300 ?
C7 C8 . 1.392(6) ?
C7 H7A . 0.9300 ?
C8 H8A . 0.9300 ?
Cl2A C14A . 1.752(9) yes
C9A C14A . 1.367(10) ?
C9A C10A . 1.398(10) ?
C10A C11A . 1.391(10) ?
C10A H10A . 0.9300 ?
C11A C12A . 1.324(14) ?
C11A H11A . 0.9300 ?
C12A C13A . 1.367(12) ?
C12A H12A . 0.9300 ?
C13A C14A . 1.387(12) ?
C13A H13A . 0.9300 ?
Cl2B C14B . 1.762(14) ?
C9B C14B . 1.328(14) ?
C9B C10B . 1.384(14) ?
C10B C11B . 1.375(14) ?
C10B H10B . 0.9300 ?
C11B C12B . 1.326(19) ?
C11B H11B . 0.9300 ?
C12B C13B . 1.370(16) ?
C12B H12B . 0.9300 ?
C13B C14B . 1.404(17) ?
C13B H13B . 0.9300 ?

loop_
_geom_hbond_atom_site_label_D
_geom_hbond_atom_site_label_H
_geom_hbond_atom_site_label_A
_geom_hbond_site_symmetry_A
_geom_hbond_distance_DH
_geom_hbond_distance_HA
_geom_hbond_distance_DA
_geom_hbond_angle_DHA
_geom_hbond_publ_flag
N3 H3A S1 3_566 0.86 2.46 3.310(4) 171 yes
C5 H5A N2 1_554 0.93 2.53 3.402(5) 156 yes

loop_
_geom_torsion_atom_site_label_1
_geom_torsion_atom_site_label_2
_geom_torsion_atom_site_label_3
_geom_torsion_atom_site_label_4
_geom_torsion
C2 N2 N3 C1 -0.2(5)
N2 N3 C1 N1 0.0(4)
N2 N3 C1 S1 -178.6(3)
C2 N1 C1 N3 0.2(4)
C3 N1 C1 N3 -175.7(3)
C2 N1 C1 S1 178.8(3)
C3 N1 C1 S1 3.0(5)
N3 N2 C2 N1 0.3(4)
N3 N2 C2 C9B -161.8(9)
N3 N2 C2 C9A 172.4(5)
C1 N1 C2 N2 -0.3(4)
C3 N1 C2 N2 175.4(3)
C1 N1 C2 C9B 164.6(8)
C3 N1 C2 C9B -19.7(9)
C1 N1 C2 C9A -171.8(5)
C3 N1 C2 C9A 3.9(7)
C2 N1 C3 C4 -78.8(4)
C1 N1 C3 C4 96.2(4)
C2 N1 C3 C8 102.2(4)
C1 N1 C3 C8 -82.7(4)
C8 C3 C4 C5 -0.5(5)
N1 C3 C4 C5 -179.5(3)
C8 C3 C4 Cl1 178.0(3)
N1 C3 C4 Cl1 -0.9(5)
C3 C4 C5 C6 0.1(6)
Cl1 C4 C5 C6 -178.5(3)
C4 C5 C6 C7 -0.3(7)
C5 C6 C7 C8 1.0(8)
C4 C3 C8 C7 1.2(6)
N1 C3 C8 C7 -179.8(3)
C6 C7 C8 C3 -1.5(7)
N2 C2 C9A C14A 107.3(8)
N1 C2 C9A C14A -81.9(10)
C9B C2 C9A C14A -15(2)
N2 C2 C9A C10A -75.4(11)
N1 C2 C9A C10A 95.4(9)
C9B C2 C9A C10A 163(3)
C14A C9A C10A C11A 0.7(14)
C2 C9A C10A C11A -176.6(8)
C9A C10A C11A C12A 0.2(15)
C10A C11A C12A C13A -1.3(19)
C11A C12A C13A C14A 2(2)
C10A C9A C14A C13A -0.4(16)
C2 C9A C14A C13A 177.1(12)
C10A C9A C14A Cl2A 177.0(7)
C2 C9A C14A Cl2A -5.5(11)
C12A C13A C14A C9A -1(2)
C12A C13A C14A Cl2A -178.1(11)
N2 C2 C9B C14B -72(2)
N1 C2 C9B C14B 126.8(14)
C9A C2 C9B C14B 1.4(17)
N2 C2 C9B C10B 102.8(15)
N1 C2 C9B C10B -59(2)
C9A C2 C9B C10B 176(4)
C14B C9B C10B C11B -3(3)
C2 C9B C10B C11B -177.0(14)
C9B C10B C11B C12B 3(3)
C10B C11B C12B C13B -2(6)
C11B C12B C13B C14B 2(6)
C10B C9B C14B C13B 2(3)
C2 C9B C14B C13B 177.2(18)
C10B C9B C14B Cl2B -176.9(12)
C2 C9B C14B Cl2B -2(2)
C12B C13B C14B C9B -1(4)
C12B C13B C14B Cl2B 177(3)
